data_4034193
loop_
_publ_author_name
'Sigalov, Mark V.'
'Afonin, Andrey V.'
'Sterkhova, Irina V.'
'Shainyan, Bagrat A.'

_publ_section_title
;
 2<i>H</i>-Indazole Tautomers Stabilized by Intra- and Intermolecular
 Hydrogen Bonds.
;
_journal_issue 14
_journal_name_full 'The Journal of organic chemistry'
_journal_page_first 9075
_journal_page_last 9086
_journal_paper_doi 10.1021/acs.joc.9b01021
_journal_volume 84
_journal_year 2019
_chemical_formula_sum 'C17 H10 N2 O2'
_chemical_formula_weight 274.27
_space_group_crystal_system monoclinic
_space_group_IT_number 14
_space_group_name_Hall '-P 2ybc'
_space_group_name_H-M_alt 'P 1 21/c 1'
_atom_sites_solution_hydrogens geom
_atom_sites_solution_primary direct
_atom_sites_solution_secondary difmap
_audit_creation_method SHELXL-2013
_cell_angle_alpha 90
_cell_angle_beta 100.674(12)
_cell_angle_gamma 90
_cell_formula_units_Z 4
_cell_length_a 13.490(4)
_cell_length_b 5.4363(16)
_cell_length_c 17.013(5)
_cell_measurement_reflns_used 169
_cell_measurement_temperature 100(2)
_cell_measurement_theta_max 25
_cell_measurement_theta_min 5
_cell_volume 1226.1(6)
_computing_cell_refinement 'Bruker SAINT'
_computing_data_collection 'Bruker APEX2'
_computing_data_reduction 'Bruker SAINT'
_computing_molecular_graphics 'Bruker SHELXTL'
_computing_publication_material 'Bruker SHELXTL'
_computing_structure_refinement 'SHELXL-2013 (Sheldrick 2013)'
_computing_structure_solution 'SHELXS-97 (Sheldrick 2008)'
_diffrn_ambient_temperature 100(2)
_diffrn_measured_fraction_theta_full 0.999
_diffrn_measured_fraction_theta_max 0.994
_diffrn_measurement_device_type 'Bruker D8 VENTURE PHOTON 100 CMOS'
_diffrn_measurement_method '\f and \w scans'
_diffrn_radiation_type MoK\a
_diffrn_radiation_wavelength 0.71073
_diffrn_reflns_av_R_equivalents 0.1641
_diffrn_reflns_av_unetI/netI 0.0676
_diffrn_reflns_Laue_measured_fraction_full 0.999
_diffrn_reflns_Laue_measured_fraction_max 0.994
_diffrn_reflns_limit_h_max 18
_diffrn_reflns_limit_h_min -18
_diffrn_reflns_limit_k_max 7
_diffrn_reflns_limit_k_min -7
_diffrn_reflns_limit_l_max 23
_diffrn_reflns_limit_l_min -23
_diffrn_reflns_number 60297
_diffrn_reflns_point_group_measured_fraction_full 0.999
_diffrn_reflns_point_group_measured_fraction_max 0.994
_diffrn_reflns_theta_full 25.242
_diffrn_reflns_theta_max 30.144
_diffrn_reflns_theta_min 2.436
_exptl_absorpt_coefficient_mu 0.100
_exptl_absorpt_correction_T_max 0.7407
_exptl_absorpt_correction_T_min 0.7002
_exptl_absorpt_correction_type multi-scan
_exptl_crystal_colour orange
_exptl_crystal_density_diffrn 1.486
_exptl_crystal_description needle
_exptl_crystal_F_000 568
_exptl_crystal_size_max 0.500
_exptl_crystal_size_mid 0.060
_exptl_crystal_size_min 0.040
_refine_diff_density_max 0.270
_refine_diff_density_min -0.278
_refine_diff_density_rms 0.066
_refine_ls_extinction_method none
_refine_ls_goodness_of_fit_ref 1.027
_refine_ls_hydrogen_treatment constr
_refine_ls_matrix_type full
_refine_ls_number_parameters 191
_refine_ls_number_reflns 3602
_refine_ls_number_restraints 0
_refine_ls_restrained_S_all 1.027
_refine_ls_R_factor_all 0.1065
_refine_ls_R_factor_gt 0.0509
_refine_ls_shift/su_max 0.000
_refine_ls_shift/su_mean 0.000
_refine_ls_structure_factor_coef Fsqd
_refine_ls_weighting_details 'w=1/[\s^2^(Fo^2^)+(0.0490P)^2^+0.5197P] where P=(Fo^2^+2Fc^2^)/3'
_refine_ls_weighting_scheme calc
_refine_ls_wR_factor_gt 0.1020
_refine_ls_wR_factor_ref 0.1200
_reflns_Friedel_coverage 0.000
_reflns_number_gt 2274
_reflns_number_total 3602
_reflns_threshold_expression 'I > 2\s(I)'
_cod_data_source_file jo9b01021_si_001.cif
_cod_data_source_block mo_sig9_0m
_cod_original_cell_volume 1226.1(7)
_cod_original_sg_symbol_H-M 'P 21/c'
_cod_database_code 4034193
_shelx_space_group_comment
;
The symmetry employed for this shelxl refinement is uniquely defined
by the following loop, which should always be used as a source of
symmetry information in preference to the above space-group names.
They are only intended as comments.
;
_shelx_estimated_absorpt_t_min 0.952
_shelx_estimated_absorpt_t_max 0.996
_shelxl_version_number 2013-3

loop_
_space_group_symop_operation_xyz
'x, y, z'
'-x, y+1/2, -z+1/2'
'-x, -y, -z'
'x, -y-1/2, z-1/2'

loop_
_atom_site_label
_atom_site_type_symbol
_atom_site_fract_x
_atom_site_fract_y
_atom_site_fract_z
_atom_site_U_iso_or_equiv
_atom_site_adp_type
_atom_site_occupancy
_atom_site_site_symmetry_order
_atom_site_calc_flag
_atom_site_refinement_flags_posn
_atom_site_refinement_flags_adp
_atom_site_refinement_flags_occupancy
_atom_site_disorder_assembly
_atom_site_disorder_group
O1 O 0.32318(9) -0.3987(2) 0.45218(7) 0.0267(3) Uani 1 1 d . . . . .
O2 O 0.21800(8) 0.3148(2) 0.57479(7) 0.0229(3) Uani 1 1 d . . . . .
N1 N -0.05223(10) 0.3571(3) 0.42174(8) 0.0180(3) Uani 1 1 d . . . . .
H9 H -0.0801 0.4918 0.4364 0.022 Uiso 0.69(2) 1 calc R U P A 2
N2 N 0.03831(10) 0.2713(3) 0.45674(8) 0.0177(3) Uani 1 1 d . . . . .
H9' H 0.0789 0.3394 0.4974 0.021 Uiso 0.31(2) 1 calc R U P A 1
C1 C -0.20926(12) 0.0532(3) 0.24823(10) 0.0207(4) Uani 1 1 d . . . . .
H1 H -0.2703 0.0636 0.2101 0.025 Uiso 1 1 calc R U . . .
C2 C -0.14290(12) -0.1452(3) 0.24417(9) 0.0193(4) Uani 1 1 d . . . . .
H4 H -0.1606 -0.2658 0.2036 0.023 Uiso 1 1 calc R U . . .
C3 C -0.05302(12) -0.1690(3) 0.29749(9) 0.0166(3) Uani 1 1 d . . . . .
H3 H -0.0092 -0.3040 0.2943 0.020 Uiso 1 1 calc R U . . .
C4 C -0.02812(11) 0.0126(3) 0.35677(9) 0.0150(3) Uani 1 1 d . . . . .
C5 C 0.05651(12) 0.0634(3) 0.41915(9) 0.0176(3) Uani 1 1 d . . . . .
C6 C 0.14753(12) -0.0789(3) 0.43784(9) 0.0189(4) Uani 1 1 d . . . . .
H5 H 0.1472 -0.2232 0.4063 0.023 Uiso 1 1 calc R U . . .
C7 C 0.23383(12) -0.0462(3) 0.49192(9) 0.0185(3) Uani 1 1 d . . . . .
C8 C 0.26561(12) 0.1423(3) 0.55470(9) 0.0183(3) Uani 1 1 d . . . . .
C9 C 0.37182(11) 0.0819(3) 0.59244(9) 0.0183(3) Uani 1 1 d . . . . .
C10 C 0.43498(12) 0.2090(3) 0.65252(10) 0.0211(4) Uani 1 1 d . . . . .
H6 H 0.4122 0.3520 0.6759 0.025 Uiso 1 1 calc R U . . .
C11 C 0.53262(12) 0.1208(3) 0.67751(10) 0.0240(4) Uani 1 1 d . . . . .
H2 H 0.5775 0.2051 0.7183 0.029 Uiso 1 1 calc R U . . .
C12 C -0.09568(12) 0.2076(3) 0.36023(9) 0.0168(3) Uani 1 1 d . . . . .
C13 C 0.32069(12) -0.2193(3) 0.49489(9) 0.0200(4) Uani 1 1 d . . . . .
C14 C 0.40416(12) -0.1290(3) 0.55835(9) 0.0191(4) Uani 1 1 d . . . . .
C15 C 0.56514(13) -0.0899(3) 0.64317(10) 0.0249(4) Uani 1 1 d . . . . .
H8 H 0.6320 -0.1473 0.6611 0.030 Uiso 1 1 calc R U . . .
C16 C 0.50175(12) -0.2179(3) 0.58318(10) 0.0228(4) Uani 1 1 d . . . . .
H7 H 0.5243 -0.3614 0.5599 0.027 Uiso 1 1 calc R U . . .
C17 C -0.18764(12) 0.2312(3) 0.30590(10) 0.0202(4) Uani 1 1 d . . . . .
H10 H -0.2325 0.3640 0.3091 0.024 Uiso 1 1 calc R U . . .

loop_
_atom_site_aniso_label
_atom_site_aniso_U_11
_atom_site_aniso_U_22
_atom_site_aniso_U_33
_atom_site_aniso_U_23
_atom_site_aniso_U_13
_atom_site_aniso_U_12
O1 0.0282(7) 0.0294(7) 0.0227(6) -0.0038(6) 0.0049(5) 0.0029(6)
O2 0.0187(6) 0.0253(7) 0.0237(6) 0.0011(5) 0.0018(5) 0.0033(5)
N1 0.0201(7) 0.0150(7) 0.0190(7) -0.0004(6) 0.0042(6) 0.0024(6)
N2 0.0179(7) 0.0202(7) 0.0143(6) -0.0005(6) 0.0016(5) -0.0033(6)
C1 0.0171(8) 0.0257(9) 0.0187(8) 0.0029(7) 0.0018(6) -0.0005(7)
C2 0.0194(8) 0.0203(8) 0.0182(8) -0.0028(7) 0.0036(6) -0.0047(7)
C3 0.0192(8) 0.0141(8) 0.0176(8) -0.0005(6) 0.0059(6) -0.0001(6)
C4 0.0167(8) 0.0157(8) 0.0133(7) 0.0017(6) 0.0047(6) -0.0018(6)
C5 0.0185(8) 0.0211(8) 0.0133(7) 0.0011(7) 0.0037(6) -0.0039(7)
C6 0.0200(8) 0.0221(9) 0.0151(8) 0.0013(7) 0.0049(6) -0.0027(7)
C7 0.0164(8) 0.0230(9) 0.0165(8) 0.0039(7) 0.0038(6) -0.0010(7)
C8 0.0160(8) 0.0224(8) 0.0163(8) 0.0046(7) 0.0026(6) -0.0027(7)
C9 0.0151(8) 0.0214(9) 0.0182(8) 0.0056(7) 0.0031(6) -0.0006(7)
C10 0.0195(8) 0.0215(9) 0.0214(8) 0.0021(7) 0.0015(7) -0.0006(7)
C11 0.0175(8) 0.0263(9) 0.0253(9) 0.0045(8) -0.0037(7) -0.0039(7)
C12 0.0208(8) 0.0143(8) 0.0167(8) -0.0012(6) 0.0069(6) -0.0025(6)
C13 0.0218(8) 0.0236(9) 0.0157(8) 0.0034(7) 0.0059(7) -0.0013(7)
C14 0.0178(8) 0.0226(9) 0.0174(8) 0.0042(7) 0.0050(6) -0.0008(7)
C15 0.0151(8) 0.0302(10) 0.0284(9) 0.0089(8) 0.0019(7) 0.0031(7)
C16 0.0205(9) 0.0263(9) 0.0222(8) 0.0057(7) 0.0052(7) 0.0038(7)
C17 0.0206(8) 0.0177(8) 0.0232(8) 0.0026(7) 0.0061(7) 0.0030(7)

loop_
_atom_type_symbol
_atom_type_description
_atom_type_scat_dispersion_real
_atom_type_scat_dispersion_imag
_atom_type_scat_source
C C 0.0033 0.0016 'International Tables Vol C Tables 4.2.6.8 and 6.1.1.4'
H H 0.0000 0.0000 'International Tables Vol C Tables 4.2.6.8 and 6.1.1.4'
N N 0.0061 0.0033 'International Tables Vol C Tables 4.2.6.8 and 6.1.1.4'
O O 0.0106 0.0060 'International Tables Vol C Tables 4.2.6.8 and 6.1.1.4'

loop_
_geom_angle_atom_site_label_1
_geom_angle_atom_site_label_2
_geom_angle_atom_site_label_3
_geom_angle
N2 N1 C12 111.08(13)
N2 N1 H9 124.5
C12 N1 H9 124.5
N1 N2 C5 108.25(13)
N1 N2 H9' 125.9
C5 N2 H9' 125.9
C17 C1 C2 121.45(16)
C17 C1 H1 119.3
C2 C1 H1 119.3
C3 C2 C1 121.84(15)
C3 C2 H4 119.1
C1 C2 H4 119.1
C2 C3 C4 118.03(14)
C2 C3 H3 121.0
C4 C3 H3 121.0
C3 C4 C12 119.24(14)
C3 C4 C5 135.83(15)
C12 C4 C5 104.89(14)
N2 C5 C4 108.88(14)
N2 C5 C6 124.88(15)
C4 C5 C6 126.22(15)
C7 C6 C5 132.19(16)
C7 C6 H5 113.9
C5 C6 H5 113.9
C6 C7 C8 132.53(15)
C6 C7 C13 120.63(15)
C8 C7 C13 106.84(14)
O2 C8 C7 129.41(15)
O2 C8 C9 124.12(15)
C7 C8 C9 106.47(14)
C10 C9 C14 121.36(15)
C10 C9 C8 128.04(15)
C14 C9 C8 110.60(15)
C9 C10 C11 118.08(16)
C9 C10 H6 121.0
C11 C10 H6 121.0
C10 C11 C15 120.57(16)
C10 C11 H2 119.7
C15 C11 H2 119.7
N1 C12 C4 106.89(14)
N1 C12 C17 130.43(15)
C4 C12 C17 122.65(15)
O1 C13 C14 126.42(15)
O1 C13 C7 126.17(15)
C14 C13 C7 107.40(14)
C9 C14 C16 120.77(16)
C9 C14 C13 108.67(14)
C16 C14 C13 130.53(16)
C16 C15 C11 121.38(16)
C16 C15 H8 119.3
C11 C15 H8 119.3
C15 C16 C14 117.85(16)
C15 C16 H7 121.1
C14 C16 H7 121.1
C1 C17 C12 116.77(15)
C1 C17 H10 121.6
C12 C17 H10 121.6

loop_
_geom_bond_atom_site_label_1
_geom_bond_atom_site_label_2
_geom_bond_distance
O1 C13 1.221(2)
O2 C8 1.221(2)
N1 N2 1.3395(19)
N1 C12 1.368(2)
N1 H9 0.8800
N2 C5 1.344(2)
N2 H9' 0.8800
C1 C17 1.370(2)
C1 C2 1.412(2)
C1 H1 0.9500
C2 C3 1.379(2)
C2 H4 0.9500
C3 C4 1.407(2)
C3 H3 0.9500
C4 C12 1.407(2)
C4 C5 1.434(2)
C5 C6 1.436(2)
C6 C7 1.355(2)
C6 H5 0.9500
C7 C8 1.485(2)
C7 C13 1.496(2)
C8 C9 1.494(2)
C9 C10 1.388(2)
C9 C14 1.391(2)
C10 C11 1.392(2)
C10 H6 0.9500
C11 C15 1.393(3)
C11 H2 0.9500
C12 C17 1.409(2)
C13 C14 1.491(2)
C14 C16 1.393(2)
C15 C16 1.391(3)
C15 H8 0.9500
C16 H7 0.9500
C17 H10 0.9500

loop_
_geom_hbond_atom_site_label_D
_geom_hbond_atom_site_label_H
_geom_hbond_atom_site_label_A
_geom_hbond_distance_DH
_geom_hbond_distance_HA
_geom_hbond_distance_DA
_geom_hbond_angle_DHA
_geom_hbond_site_symmetry_A
C17 H10 O2 0.95 2.62 3.269(2) 126.2 3_566
N2 H9' N1 0.88 2.22 2.872(2) 130.6 3_566
N2 H9' O2 0.88 2.09 2.8569(19) 145.5 .
N1 H9 N2 0.88 2.21 2.872(2) 131.3 3_566
N1 H9 O2 0.88 2.11 2.8696(18) 143.4 3_566
C17 H10 O2 0.95 2.62 3.269(2) 126.2 3_566
N2 H9' N1 0.88 2.22 2.872(2) 130.6 3_566
N2 H9' O2 0.88 2.09 2.8569(19) 145.5 .
N1 H9 N2 0.88 2.21 2.872(2) 131.3 3_566
N1 H9 O2 0.88 2.11 2.8696(18) 143.4 3_566
C17 H10 O2 0.95 2.62 3.269(2) 126.2 3_566
N2 H9' N1 0.88 2.22 2.872(2) 130.6 3_566
N2 H9' O2 0.88 2.09 2.8569(19) 145.5 .
N1 H9 N2 0.88 2.21 2.872(2) 131.3 3_566
N1 H9 O2 0.88 2.11 2.8696(18) 143.4 3_566
C17 H10 O2 0.95 2.62 3.269(2) 126.2 3_566
N2 H9' N1 0.88 2.22 2.872(2) 130.6 3_566
N2 H9' O2 0.88 2.09 2.8569(19) 145.5 .
N1 H9 N2 0.88 2.21 2.872(2) 131.3 3_566
N1 H9 O2 0.88 2.11 2.8696(18) 143.4 3_566
C17 H10 O2 0.95 2.62 3.269(2) 126.2 3_566
N2 H9' N1 0.88 2.22 2.872(2) 130.6 3_566
N2 H9' O2 0.88 2.09 2.8569(19) 145.5 .
N1 H9 N2 0.88 2.21 2.872(2) 131.3 3_566
N1 H9 O2 0.88 2.11 2.8696(18) 143.4 3_566
C17 H10 O2 0.95 2.62 3.269(2) 126.2 3_566
N2 H9' N1 0.88 2.22 2.872(2) 130.6 3_566
N2 H9' O2 0.88 2.09 2.8569(19) 145.5 .
N1 H9 N2 0.88 2.21 2.872(2) 131.3 3_566
N1 H9 O2 0.88 2.11 2.8696(18) 143.4 3_566
N1 H9 O2 0.88 2.11 2.8696(18) 143.4 3_566
N1 H9 N2 0.88 2.21 2.872(2) 131.3 3_566
N2 H9' O2 0.88 2.09 2.8569(19) 145.5 .
N2 H9' N1 0.88 2.22 2.872(2) 130.6 3_566
C17 H10 O2 0.95 2.62 3.269(2) 126.2 3_566
N1 H9 O2 0.88 2.11 2.8696(18) 143.4 3_566
N1 H9 N2 0.88 2.21 2.872(2) 131.3 3_566
N2 H9' O2 0.88 2.09 2.8569(19) 145.5 .
N2 H9' N1 0.88 2.22 2.872(2) 130.6 3_566
C17 H10 O2 0.95 2.62 3.269(2) 126.2 3_566
N1 H9 O2 0.88 2.11 2.8696(18) 143.4 3_566
N1 H9 N2 0.88 2.21 2.872(2) 131.3 3_566
N2 H9' O2 0.88 2.09 2.8569(19) 145.5 .
N2 H9' N1 0.88 2.22 2.872(2) 130.6 3_566
C17 H10 O2 0.95 2.62 3.269(2) 126.2 3_566
N1 H9 O2 0.88 2.11 2.8696(18) 143.4 3_566
N1 H9 N2 0.88 2.21 2.872(2) 131.3 3_566
N2 H9' O2 0.88 2.09 2.8569(19) 145.5 .
N2 H9' N1 0.88 2.22 2.872(2) 130.6 3_566
C17 H10 O2 0.95 2.62 3.269(2) 126.2 3_566
N1 H9 O2 0.88 2.11 2.8696(18) 143.4 3_566
N1 H9 N2 0.88 2.21 2.872(2) 131.3 3_566
N2 H9' O2 0.88 2.09 2.8569(19) 145.5 .
N2 H9' N1 0.88 2.22 2.872(2) 130.6 3_566
C17 H10 O2 0.95 2.62 3.269(2) 126.2 3_566
N1 H9 O2 0.88 2.11 2.8696(18) 143.4 3_566
N1 H9 N2 0.88 2.21 2.872(2) 131.3 3_566
N2 H9' O2 0.88 2.09 2.8569(19) 145.5 .
N2 H9' N1 0.88 2.22 2.872(2) 130.6 3_566
C17 H10 O2 0.95 2.62 3.269(2) 126.2 3_566
N1 H9 O2 0.88 2.11 2.8696(18) 143.4 3_566
N1 H9 N2 0.88 2.21 2.872(2) 131.3 3_566
N2 H9' O2 0.88 2.09 2.8569(19) 145.5 .
N2 H9' N1 0.88 2.22 2.872(2) 130.6 3_566
C17 H10 O2 0.95 2.62 3.269(2) 126.2 3_566

loop_
_geom_torsion_atom_site_label_1
_geom_torsion_atom_site_label_2
_geom_torsion_atom_site_label_3
_geom_torsion_atom_site_label_4
_geom_torsion
C12 N1 N2 C5 -0.07(16)
C17 C1 C2 C3 -0.4(2)
C1 C2 C3 C4 -0.4(2)
C2 C3 C4 C12 0.9(2)
C2 C3 C4 C5 -176.43(16)
N1 N2 C5 C4 -0.52(16)
N1 N2 C5 C6 177.96(14)
C3 C4 C5 N2 178.47(16)
C12 C4 C5 N2 0.88(16)
C3 C4 C5 C6 0.0(3)
C12 C4 C5 C6 -177.58(14)
N2 C5 C6 C7 -1.6(3)
C4 C5 C6 C7 176.62(16)
C5 C6 C7 C8 3.1(3)
C5 C6 C7 C13 -176.10(15)
C6 C7 C8 O2 2.8(3)
C13 C7 C8 O2 -177.94(16)
C6 C7 C8 C9 -177.79(16)
C13 C7 C8 C9 1.48(16)
O2 C8 C9 C10 -2.5(3)
C7 C8 C9 C10 178.02(15)
O2 C8 C9 C14 178.13(15)
C7 C8 C9 C14 -1.33(17)
C14 C9 C10 C11 0.6(2)
C8 C9 C10 C11 -178.69(15)
C9 C10 C11 C15 -0.4(2)
N2 N1 C12 C4 0.63(16)
N2 N1 C12 C17 -177.45(15)
C3 C4 C12 N1 -178.97(13)
C5 C4 C12 N1 -0.89(16)
C3 C4 C12 C17 -0.7(2)
C5 C4 C12 C17 177.37(14)
C6 C7 C13 O1 -0.6(2)
C8 C7 C13 O1 -179.97(15)
C6 C7 C13 C14 178.23(14)
C8 C7 C13 C14 -1.15(16)
C10 C9 C14 C16 -0.6(2)
C8 C9 C14 C16 178.82(14)
C10 C9 C14 C13 -178.79(14)
C8 C9 C14 C13 0.62(18)
O1 C13 C14 C9 179.16(15)
C7 C13 C14 C9 0.34(17)
O1 C13 C14 C16 1.2(3)
C7 C13 C14 C16 -177.62(16)
C10 C11 C15 C16 0.1(3)
C11 C15 C16 C14 -0.1(2)
C9 C14 C16 C15 0.3(2)
C13 C14 C16 C15 178.06(15)
C2 C1 C17 C12 0.6(2)
N1 C12 C17 C1 177.74(15)
C4 C12 C17 C1 -0.1(2)
